data_7224985
loop_
_publ_author_name
'Casaretto, N.'
'Fournier, B.'
'Pillet, S.'
'Bendeif, E. E.'
'Schaniel, D.'
'Gallien, A. K. E.'
'Kl\"ufers, P.'
'Woike, T.'

_publ_section_title
;
 Photo-induced linkage NO isomers in the dinitrosyl complex
 [Ru(NO)2(PCy3)2Cl](BF4) identified by photocrystallography and
 IR-spectroscopy
;
_journal_issue 38
_journal_name_full CrystEngComm
_journal_page_first 7260
_journal_paper_doi 10.1039/C6CE00735J
_journal_volume 18
_journal_year 2016
_chemical_formula_moiety 'C36 H66 Cl N1 O1 P2 Ru, B F4'
_chemical_formula_sum 'C36 H66 B Cl F4 N O P2 Ru'
_chemical_formula_weight 844.17
_space_group_crystal_system triclinic
_space_group_IT_number 2
_space_group_name_Hall '-P 1'
_space_group_name_H-M_alt 'P -1'
_symmetry_space_group_name_Hall '-P 1'
_symmetry_space_group_name_H-M 'P -1'
_atom_sites_solution_hydrogens geom
_audit_creation_method SHELXL-2014/7
_audit_update_record
;
2016-03-31 deposited with the CCDC.
2016-04-21 downloaded from the CCDC.
;
_cell_angle_alpha 80.616(4)
_cell_angle_beta 84.703(4)
_cell_angle_gamma 68.575(5)
_cell_formula_units_Z 2
_cell_length_a 10.1327(5)
_cell_length_b 13.1142(6)
_cell_length_c 16.2637(7)
_cell_measurement_reflns_used 26161
_cell_measurement_temperature 10(5)
_cell_measurement_theta_max 32.905
_cell_measurement_theta_min 2.846
_cell_volume 1983.63(17)
_computing_cell_refinement 'CRYSALIS Oxford Diffraction (2004)'
_computing_data_collection 'CRYSALIS Oxford Diffraction (2004)'
_computing_data_reduction 'CRYSALIS Oxford Diffraction (2004)'
_computing_structure_refinement 'SHELXL-2014/7 (Sheldrick, 2014)'
_computing_structure_solution 'SHELXL-2014/7 (Sheldrick, 2014)'
_diffrn_ambient_temperature 10(5)
_diffrn_measured_fraction_theta_full 0.998
_diffrn_measured_fraction_theta_max 0.888
_diffrn_measurement_device_type 'SuperNova, Dual, Cu at zero, Atlas'
_diffrn_measurement_method 'omega scans'
_diffrn_radiation_monochromator mirror
_diffrn_radiation_source 'SuperNova (Mo) X-ray Source'
_diffrn_radiation_type MoK\a
_diffrn_radiation_wavelength 0.71073
_diffrn_reflns_av_R_equivalents 0.0369
_diffrn_reflns_av_unetI/netI 0.0584
_diffrn_reflns_Laue_measured_fraction_full 0.998
_diffrn_reflns_Laue_measured_fraction_max 0.888
_diffrn_reflns_limit_h_max 14
_diffrn_reflns_limit_h_min -14
_diffrn_reflns_limit_k_max 18
_diffrn_reflns_limit_k_min -19
_diffrn_reflns_limit_l_max 24
_diffrn_reflns_limit_l_min -24
_diffrn_reflns_number 26161
_diffrn_reflns_point_group_measured_fraction_full 0.998
_diffrn_reflns_point_group_measured_fraction_max 0.888
_diffrn_reflns_theta_full 25.242
_diffrn_reflns_theta_max 32.905
_diffrn_reflns_theta_min 2.846
_exptl_absorpt_coefficient_mu 0.596
_exptl_absorpt_correction_T_max 0.909
_exptl_absorpt_correction_T_min 0.858
_exptl_absorpt_correction_type gaussian
_exptl_absorpt_process_details
;
Absorption correction were performed using CRYSALIS Oxford Diffraction (2004)
;
_exptl_crystal_density_diffrn 1.413
_exptl_crystal_description block
_exptl_crystal_F_000 888
_exptl_crystal_size_max 0.3505
_exptl_crystal_size_mid 0.2728
_exptl_crystal_size_min 0.2147
_refine_diff_density_max 0.890
_refine_diff_density_min -0.861
_refine_diff_density_rms 0.100
_refine_ls_extinction_method none
_refine_ls_goodness_of_fit_ref 1.037
_refine_ls_hydrogen_treatment constr
_refine_ls_matrix_type full
_refine_ls_number_parameters 471
_refine_ls_number_reflns 13190
_refine_ls_number_restraints 0
_refine_ls_restrained_S_all 1.037
_refine_ls_R_factor_all 0.0497
_refine_ls_R_factor_gt 0.0380
_refine_ls_shift/su_max 0.001
_refine_ls_shift/su_mean 0.000
_refine_ls_structure_factor_coef Fsqd
_refine_ls_weighting_details 'w=1/[\s^2^(Fo^2^)+(0.0290P)^2^+0.8613P] where P=(Fo^2^+2Fc^2^)/3'
_refine_ls_weighting_scheme calc
_refine_ls_wR_factor_gt 0.0790
_refine_ls_wR_factor_ref 0.0850
_reflns_Friedel_coverage 0.000
_reflns_number_gt 11162
_reflns_number_total 13190
_reflns_threshold_expression 'I > 2\s(I)'
_cod_data_source_file c6ce00735j1.cif
_cod_data_source_block shelx
_cod_depositor_comments 'Adding full bibliography for 7224985.cif.'
_cod_original_formula_sum 'C36 H66 B Cl F4 N1 O1 P2 Ru'
_cod_database_code 7224985
_shelx_shelxl_version_number 2014/7
_shelx_space_group_comment
;
The symmetry employed for this shelxl refinement is uniquely defined
by the following loop, which should always be used as a source of
symmetry information in preference to the above space-group names.
They are only intended as comments.
;

loop_
_space_group_symop_operation_xyz
'x, y, z'
'-x, -y, -z'

loop_
_atom_site_label
_atom_site_type_symbol
_atom_site_fract_x
_atom_site_fract_y
_atom_site_fract_z
_atom_site_U_iso_or_equiv
_atom_site_adp_type
_atom_site_occupancy
_atom_site_site_symmetry_order
_atom_site_calc_flag
_atom_site_refinement_flags_posn
_atom_site_refinement_flags_adp
_atom_site_refinement_flags_occupancy
_atom_site_disorder_assembly
_atom_site_disorder_group
Ru01 Ru 0.40360(2) 0.48721(2) 0.25885(2) 0.00827(4) Uani 1 1 d . . . . .
Cl1 Cl 0.40832(5) 0.56205(3) 0.11573(2) 0.01328(8) Uani 1 1 d . . . . .
P1 P 0.57778(5) 0.32257(4) 0.20681(3) 0.00825(8) Uani 1 1 d . . . . .
P2 P 0.27189(5) 0.67964(4) 0.28655(3) 0.00920(9) Uani 1 1 d . . . . .
O2 O 0.51191(16) 0.42062(11) 0.42632(8) 0.0172(3) Uani 1 1 d . . . . .
N2 N 0.46842(16) 0.44687(12) 0.35956(9) 0.0114(3) Uani 1 1 d . . . . .
O1 O 0.18299(15) 0.40793(11) 0.31896(8) 0.0170(3) Uani 1 1 d . . . . .
N1 N 0.24356(17) 0.44670(13) 0.26689(9) 0.0129(3) Uani 1 1 d . . . . .
C1 C 0.74588(19) 0.34678(15) 0.17935(10) 0.0103(3) Uani 1 1 d . . . . .
H1 H 0.8225 0.2757 0.1936 0.012 Uiso 1 1 calc R U . . .
C2 C 0.7710(2) 0.38674(16) 0.08724(11) 0.0145(3) Uani 1 1 d . . . . .
H2A H 0.7638 0.3352 0.0529 0.017 Uiso 1 1 calc R U . . .
H2B H 0.6991 0.4585 0.0706 0.017 Uiso 1 1 calc R U . . .
C3 C 0.9179(2) 0.39533(17) 0.07427(11) 0.0165(4) Uani 1 1 d . . . . .
H3A H 0.9319 0.4222 0.0162 0.020 Uiso 1 1 calc R U . . .
H3B H 0.9893 0.3223 0.0871 0.020 Uiso 1 1 calc R U . . .
C4 C 0.9370(2) 0.47311(16) 0.12911(11) 0.0153(4) Uani 1 1 d . . . . .
H4A H 1.0332 0.4729 0.1215 0.018 Uiso 1 1 calc R U . . .
H4B H 0.8727 0.5479 0.1123 0.018 Uiso 1 1 calc R U . . .
C5 C 0.9077(2) 0.43731(16) 0.22074(11) 0.0139(3) Uani 1 1 d . . . . .
H5A H 0.9800 0.3667 0.2395 0.017 Uiso 1 1 calc R U . . .
H5B H 0.9124 0.4911 0.2537 0.017 Uiso 1 1 calc R U . . .
C6 C 0.76219(19) 0.42696(15) 0.23410(10) 0.0119(3) Uani 1 1 d . . . . .
H6A H 0.6896 0.4993 0.2208 0.014 Uiso 1 1 calc R U . . .
H6B H 0.7484 0.4004 0.2923 0.014 Uiso 1 1 calc R U . . .
C13 C 0.52172(19) 0.28660(14) 0.11390(10) 0.0107(3) Uani 1 1 d . . . . .
H13 H 0.5368 0.3387 0.0668 0.013 Uiso 1 1 calc R U . . .
C14 C 0.6169(2) 0.17088(15) 0.09407(11) 0.0143(4) Uani 1 1 d . . . . .
H14A H 0.7155 0.1649 0.0908 0.017 Uiso 1 1 calc R U . . .
H14B H 0.6058 0.1152 0.1385 0.017 Uiso 1 1 calc R U . . .
C15 C 0.5774(2) 0.15036(15) 0.01121(11) 0.0144(4) Uani 1 1 d . . . . .
H15A H 0.5945 0.2031 -0.0337 0.017 Uiso 1 1 calc R U . . .
H15B H 0.6366 0.0766 0.0002 0.017 Uiso 1 1 calc R U . . .
C16 C 0.4222(2) 0.16198(18) 0.01382(12) 0.0202(4) Uani 1 1 d . . . . .
H16A H 0.4056 0.1074 0.0572 0.024 Uiso 1 1 calc R U . . .
H16B H 0.3988 0.1490 -0.0391 0.024 Uiso 1 1 calc R U . . .
C17 C 0.3278(2) 0.2786(2) 0.03119(14) 0.0240(5) Uani 1 1 d . . . . .
H17A H 0.2290 0.2852 0.0337 0.029 Uiso 1 1 calc R U . . .
H17B H 0.3407 0.3328 -0.0139 0.029 Uiso 1 1 calc R U . . .
C18 C 0.3648(2) 0.30229(19) 0.11408(13) 0.0207(4) Uani 1 1 d . . . . .
H18A H 0.3075 0.3776 0.1224 0.025 Uiso 1 1 calc R U . . .
H18B H 0.3431 0.2527 0.1598 0.025 Uiso 1 1 calc R U . . .
C19 C 0.3966(2) 0.74859(15) 0.29997(10) 0.0111(3) Uani 1 1 d . . . . .
H19 H 0.3406 0.8202 0.3180 0.013 Uiso 1 1 calc R U . . .
C20 C 0.5011(2) 0.68181(15) 0.36862(11) 0.0141(3) Uani 1 1 d . . . . .
H20A H 0.4485 0.6702 0.4200 0.017 Uiso 1 1 calc R U . . .
H20B H 0.5574 0.6099 0.3527 0.017 Uiso 1 1 calc R U . . .
C21 C 0.5994(2) 0.74150(16) 0.38338(12) 0.0167(4) Uani 1 1 d . . . . .
H21A H 0.5439 0.8112 0.4030 0.020 Uiso 1 1 calc R U . . .
H21B H 0.6656 0.6967 0.4260 0.020 Uiso 1 1 calc R U . . .
C22 C 0.6810(2) 0.76288(17) 0.30302(12) 0.0183(4) Uani 1 1 d . . . . .
H22A H 0.7429 0.6929 0.2861 0.022 Uiso 1 1 calc R U . . .
H22B H 0.7395 0.8038 0.3126 0.022 Uiso 1 1 calc R U . . .
C23 C 0.5786(2) 0.82883(18) 0.23338(12) 0.0187(4) Uani 1 1 d . . . . .
H23A H 0.6327 0.8382 0.1822 0.022 Uiso 1 1 calc R U . . .
H23B H 0.5236 0.9017 0.2480 0.022 Uiso 1 1 calc R U . . .
C24 C 0.4772(2) 0.77113(16) 0.21864(11) 0.0150(4) Uani 1 1 d . . . . .
H24A H 0.4102 0.8176 0.1769 0.018 Uiso 1 1 calc R U . . .
H24B H 0.5309 0.7018 0.1978 0.018 Uiso 1 1 calc R U . . .
C25 C 0.16021(19) 0.76198(14) 0.19837(10) 0.0102(3) Uani 1 1 d . . . . .
H25 H 0.2248 0.7586 0.1493 0.012 Uiso 1 1 calc R U . . .
C26 C 0.0534(2) 0.71155(15) 0.17879(11) 0.0128(3) Uani 1 1 d . . . . .
H26A H 0.1031 0.6349 0.1709 0.015 Uiso 1 1 calc R U . . .
H26B H -0.0142 0.7135 0.2253 0.015 Uiso 1 1 calc R U . . .
C27 C -0.0255(2) 0.77632(15) 0.09971(11) 0.0148(4) Uani 1 1 d . . . . .
H27A H 0.0408 0.7657 0.0521 0.018 Uiso 1 1 calc R U . . .
H27B H -0.0977 0.7473 0.0909 0.018 Uiso 1 1 calc R U . . .
C28 C -0.0955(2) 0.90007(15) 0.10507(12) 0.0154(4) Uani 1 1 d . . . . .
H28A H -0.1373 0.9385 0.0523 0.018 Uiso 1 1 calc R U . . .
H28B H -0.1707 0.9118 0.1479 0.018 Uiso 1 1 calc R U . . .
C29 C 0.0127(2) 0.94735(16) 0.12559(12) 0.0165(4) Uani 1 1 d . . . . .
H29A H -0.0348 1.0249 0.1313 0.020 Uiso 1 1 calc R U . . .
H29B H 0.0830 0.9420 0.0802 0.020 Uiso 1 1 calc R U . . .
C30 C 0.0864(2) 0.88505(15) 0.20641(11) 0.0146(4) Uani 1 1 d . . . . .
H30A H 0.0171 0.8937 0.2525 0.018 Uiso 1 1 calc R U . . .
H30B H 0.1558 0.9155 0.2178 0.018 Uiso 1 1 calc R U . . .
C31 C 0.1498(2) 0.69142(15) 0.38050(10) 0.0132(3) Uani 1 1 d . . . . .
H31 H 0.0578 0.6995 0.3604 0.016 Uiso 1 1 calc R U . . .
C32 C 0.1879(2) 0.58965(16) 0.44781(11) 0.0168(4) Uani 1 1 d . . . . .
H32A H 0.2763 0.5797 0.4723 0.020 Uiso 1 1 calc R U . . .
H32B H 0.2014 0.5242 0.4226 0.020 Uiso 1 1 calc R U . . .
C33 C 0.0700(3) 0.60322(17) 0.51632(12) 0.0241(5) Uani 1 1 d . . . . .
H33A H -0.0157 0.6053 0.4928 0.029 Uiso 1 1 calc R U . . .
H33B H 0.0986 0.5399 0.5597 0.029 Uiso 1 1 calc R U . . .
C34 C 0.0389(3) 0.70853(17) 0.55434(12) 0.0274(5) Uani 1 1 d . . . . .
H34A H -0.0405 0.7175 0.5942 0.033 Uiso 1 1 calc R U . . .
H34B H 0.1208 0.7027 0.5839 0.033 Uiso 1 1 calc R U . . .
C35 C 0.0040(2) 0.80897(16) 0.48753(12) 0.0206(4) Uani 1 1 d . . . . .
H35A H -0.0112 0.8744 0.5131 0.025 Uiso 1 1 calc R U . . .
H35B H -0.0832 0.8188 0.4617 0.025 Uiso 1 1 calc R U . . .
C36 C 0.1235(2) 0.79656(15) 0.42043(11) 0.0150(4) Uani 1 1 d . . . . .
H36A H 0.2096 0.7913 0.4453 0.018 Uiso 1 1 calc R U . . .
H36B H 0.0974 0.8610 0.3780 0.018 Uiso 1 1 calc R U . . .
B1 B 0.1756(2) 0.10147(17) 0.27182(14) 0.0153(4) Uani 1 1 d . . . . .
F1 F 0.19109(13) 0.19762(9) 0.28903(8) 0.0207(3) Uani 1 1 d . . . . .
C7 C 0.6296(4) 0.1936(3) 0.28171(17) 0.0101(5) Uani 0.745(2) 1 d . . P A 1
H7 H 0.6847 0.1342 0.2492 0.012 Uiso 0.745(2) 1 calc R U P A 1
C8 C 0.7263(3) 0.1884(2) 0.35110(15) 0.0146(5) Uani 0.745(2) 1 d . . P A 1
H8A H 0.8096 0.2033 0.3266 0.018 Uiso 0.745(2) 1 calc R U P A 1
H8B H 0.6760 0.2442 0.3867 0.018 Uiso 0.745(2) 1 calc R U P A 1
C9 C 0.7716(3) 0.0732(2) 0.40309(16) 0.0161(5) Uani 0.745(2) 1 d . . P A 1
H9A H 0.8286 0.0185 0.3682 0.019 Uiso 0.745(2) 1 calc R U P A 1
H9B H 0.8296 0.0711 0.4480 0.019 Uiso 0.745(2) 1 calc R U P A 1
C10 C 0.6432(4) 0.0442(3) 0.43975(19) 0.0182(6) Uani 0.745(2) 1 d . . P A 1
H10A H 0.6752 -0.0302 0.4700 0.022 Uiso 0.745(2) 1 calc R U P A 1
H10B H 0.5909 0.0947 0.4788 0.022 Uiso 0.745(2) 1 calc R U P A 1
C11 C 0.5458(3) 0.0517(2) 0.37100(16) 0.0182(5) Uani 0.745(2) 1 d . . P A 1
H11A H 0.4622 0.0377 0.3958 0.022 Uiso 0.745(2) 1 calc R U P A 1
H11B H 0.5948 -0.0045 0.3355 0.022 Uiso 0.745(2) 1 calc R U P A 1
C12 C 0.5010(3) 0.1658(2) 0.31830(17) 0.0144(5) Uani 0.745(2) 1 d . . P A 1
H12A H 0.4433 0.1673 0.2734 0.017 Uiso 0.745(2) 1 calc R U P A 1
H12B H 0.4439 0.2213 0.3526 0.017 Uiso 0.745(2) 1 calc R U P A 1
F2 F 0.2731(2) 0.05797(15) 0.20788(12) 0.0224(4) Uani 0.848(4) 1 d . . P B 1
F3 F 0.2038(3) 0.02183(14) 0.34335(10) 0.0275(4) Uani 0.848(4) 1 d . . P B 1
F4 F 0.03793(19) 0.12549(14) 0.24824(15) 0.0301(5) Uani 0.848(4) 1 d . . P B 1
C7' C 0.6260(13) 0.2146(9) 0.3001(6) 0.0101(5) Uani 0.255(2) 1 d . . P A 2
H7' H 0.6659 0.2451 0.3384 0.012 Uiso 0.255(2) 1 calc R U P A 2
C8' C 0.7413(8) 0.1047(6) 0.2861(4) 0.0146(5) Uani 0.255(2) 1 d . . P A 2
H8'1 H 0.7043 0.0645 0.2549 0.018 Uiso 0.255(2) 1 calc R U P A 2
H8'2 H 0.8205 0.1179 0.2539 0.018 Uiso 0.255(2) 1 calc R U P A 2
C9' C 0.7910(9) 0.0370(6) 0.3697(5) 0.0161(5) Uani 0.255(2) 1 d . . P A 2
H9'1 H 0.8341 0.0752 0.3987 0.019 Uiso 0.255(2) 1 calc R U P A 2
H9'2 H 0.8624 -0.0338 0.3608 0.019 Uiso 0.255(2) 1 calc R U P A 2
C10' C 0.6691(13) 0.0180(9) 0.4232(7) 0.0182(6) Uani 0.255(2) 1 d . . P A 2
H10C H 0.7023 -0.0176 0.4783 0.022 Uiso 0.255(2) 1 calc R U P A 2
H10D H 0.6371 -0.0314 0.3989 0.022 Uiso 0.255(2) 1 calc R U P A 2
C11' C 0.5451(9) 0.1253(6) 0.4308(5) 0.0182(5) Uani 0.255(2) 1 d . . P A 2
H11C H 0.4656 0.1083 0.4591 0.022 Uiso 0.255(2) 1 calc R U P A 2
H11D H 0.5720 0.1684 0.4648 0.022 Uiso 0.255(2) 1 calc R U P A 2
C12' C 0.4995(9) 0.1934(7) 0.3481(5) 0.0144(5) Uani 0.255(2) 1 d . . P A 2
H12C H 0.4254 0.2633 0.3564 0.017 Uiso 0.255(2) 1 calc R U P A 2
H12D H 0.4614 0.1547 0.3162 0.017 Uiso 0.255(2) 1 calc R U P A 2
F2' F 0.2923(15) 0.0404(10) 0.2373(7) 0.0224(4) Uani 0.152(4) 1 d . . P B 2
F3' F 0.1304(14) 0.0465(8) 0.3360(6) 0.0275(4) Uani 0.152(4) 1 d . . P B 2
F4' F 0.0684(11) 0.1435(8) 0.2074(9) 0.0301(5) Uani 0.152(4) 1 d . . P B 2

loop_
_atom_site_aniso_label
_atom_site_aniso_U_11
_atom_site_aniso_U_22
_atom_site_aniso_U_33
_atom_site_aniso_U_23
_atom_site_aniso_U_13
_atom_site_aniso_U_12
Ru01 0.00945(7) 0.00901(6) 0.00610(6) -0.00055(4) 0.00105(5) -0.00353(5)
Cl1 0.0173(2) 0.01152(18) 0.00798(16) 0.00024(14) 0.00250(15) -0.00294(16)
P1 0.0084(2) 0.00920(19) 0.00679(17) 0.00023(15) 0.00051(15) -0.00352(16)
P2 0.0108(2) 0.00927(19) 0.00684(17) -0.00043(15) 0.00134(16) -0.00346(16)
O2 0.0218(7) 0.0145(6) 0.0118(6) 0.0018(5) -0.0050(5) -0.0031(6)
N2 0.0121(7) 0.0090(7) 0.0115(6) -0.0010(5) 0.0012(6) -0.0025(6)
O1 0.0161(7) 0.0185(7) 0.0179(6) -0.0019(5) 0.0037(5) -0.0093(6)
N1 0.0132(7) 0.0112(7) 0.0140(7) -0.0028(6) 0.0011(6) -0.0038(6)
C1 0.0091(8) 0.0122(8) 0.0103(7) 0.0000(6) 0.0005(6) -0.0055(6)
C2 0.0169(9) 0.0202(9) 0.0102(7) 0.0007(7) 0.0003(7) -0.0125(7)
C3 0.0160(9) 0.0240(10) 0.0129(8) -0.0021(7) 0.0031(7) -0.0123(8)
C4 0.0153(9) 0.0183(9) 0.0147(8) 0.0015(7) 0.0002(7) -0.0104(7)
C5 0.0145(9) 0.0153(8) 0.0133(8) -0.0011(7) -0.0010(7) -0.0074(7)
C6 0.0125(8) 0.0145(8) 0.0095(7) -0.0013(6) 0.0010(6) -0.0062(7)
C13 0.0112(8) 0.0112(8) 0.0098(7) -0.0023(6) 0.0001(6) -0.0038(6)
C14 0.0158(9) 0.0122(8) 0.0127(8) -0.0022(6) -0.0026(7) -0.0018(7)
C15 0.0168(9) 0.0144(8) 0.0113(7) -0.0049(7) -0.0004(7) -0.0033(7)
C16 0.0249(11) 0.0292(11) 0.0151(8) -0.0091(8) 0.0038(8) -0.0180(9)
C17 0.0131(9) 0.0368(12) 0.0252(10) -0.0174(9) 0.0002(8) -0.0072(9)
C18 0.0129(9) 0.0339(12) 0.0200(9) -0.0151(9) 0.0037(7) -0.0100(8)
C19 0.0132(8) 0.0121(8) 0.0086(7) -0.0018(6) 0.0001(6) -0.0054(7)
C20 0.0164(9) 0.0149(8) 0.0111(7) -0.0014(6) -0.0022(7) -0.0054(7)
C21 0.0188(9) 0.0171(9) 0.0151(8) -0.0031(7) -0.0036(7) -0.0062(7)
C22 0.0148(9) 0.0200(9) 0.0215(9) -0.0082(8) 0.0008(8) -0.0060(8)
C23 0.0200(10) 0.0260(10) 0.0150(8) -0.0009(7) 0.0016(7) -0.0152(8)
C24 0.0158(9) 0.0215(9) 0.0099(7) -0.0018(7) 0.0018(7) -0.0101(7)
C25 0.0099(8) 0.0099(7) 0.0097(7) 0.0009(6) -0.0009(6) -0.0031(6)
C26 0.0128(8) 0.0118(8) 0.0138(8) -0.0005(6) -0.0017(7) -0.0045(7)
C27 0.0157(9) 0.0145(8) 0.0142(8) -0.0012(7) -0.0029(7) -0.0050(7)
C28 0.0135(9) 0.0153(9) 0.0160(8) 0.0012(7) -0.0024(7) -0.0045(7)
C29 0.0184(9) 0.0132(8) 0.0173(8) 0.0035(7) -0.0048(7) -0.0061(7)
C30 0.0186(9) 0.0098(8) 0.0148(8) 0.0011(6) -0.0036(7) -0.0048(7)
C31 0.0158(9) 0.0126(8) 0.0088(7) -0.0003(6) 0.0032(6) -0.0036(7)
C32 0.0221(10) 0.0130(8) 0.0106(7) 0.0002(6) 0.0032(7) -0.0024(7)
C33 0.0324(12) 0.0180(10) 0.0133(8) 0.0027(7) 0.0107(8) -0.0036(9)
C34 0.0394(14) 0.0189(10) 0.0114(8) 0.0012(7) 0.0100(9) 0.0002(9)
C35 0.0264(11) 0.0152(9) 0.0127(8) -0.0001(7) 0.0070(8) -0.0014(8)
C36 0.0198(9) 0.0128(8) 0.0095(7) -0.0015(6) 0.0027(7) -0.0032(7)
B1 0.0139(10) 0.0095(9) 0.0213(10) -0.0014(8) 0.0060(8) -0.0046(8)
F1 0.0200(6) 0.0131(5) 0.0297(6) -0.0067(5) 0.0075(5) -0.0070(5)
C7 0.0121(9) 0.0121(15) 0.0068(14) -0.0008(8) 0.0010(11) -0.0056(10)
C8 0.0178(12) 0.0119(10) 0.0118(10) 0.0014(8) -0.0027(9) -0.0033(9)
C9 0.0194(13) 0.0123(12) 0.0124(11) 0.0039(8) -0.0021(10) -0.0029(10)
C10 0.0204(17) 0.0134(18) 0.0136(15) 0.0039(10) 0.0052(11) -0.0013(13)
C11 0.0181(12) 0.0141(11) 0.0200(11) 0.0036(9) 0.0065(10) -0.0072(10)
C12 0.0119(10) 0.0147(13) 0.0145(13) 0.0031(9) 0.0024(10) -0.0053(9)
F2 0.0298(9) 0.0193(8) 0.0195(9) -0.0062(8) 0.0151(9) -0.0127(7)
F3 0.0428(13) 0.0150(8) 0.0208(7) 0.0034(6) 0.0003(8) -0.0085(8)
F4 0.0151(8) 0.0166(7) 0.0566(14) -0.0047(8) -0.0034(8) -0.0029(6)
C7' 0.0121(9) 0.0121(15) 0.0068(14) -0.0008(8) 0.0010(11) -0.0056(10)
C8' 0.0178(12) 0.0119(10) 0.0118(10) 0.0014(8) -0.0027(9) -0.0033(9)
C9' 0.0194(13) 0.0123(12) 0.0124(11) 0.0039(8) -0.0021(10) -0.0029(10)
C10' 0.0204(17) 0.0134(18) 0.0136(15) 0.0039(10) 0.0052(11) -0.0013(13)
C11' 0.0181(12) 0.0141(11) 0.0200(11) 0.0036(9) 0.0065(10) -0.0072(10)
C12' 0.0119(10) 0.0147(13) 0.0145(13) 0.0031(9) 0.0024(10) -0.0053(9)
F2' 0.0298(9) 0.0193(8) 0.0195(9) -0.0062(8) 0.0151(9) -0.0127(7)
F3' 0.0428(13) 0.0150(8) 0.0208(7) 0.0034(6) 0.0003(8) -0.0085(8)
F4' 0.0151(8) 0.0166(7) 0.0566(14) -0.0047(8) -0.0034(8) -0.0029(6)

loop_
_atom_type_symbol
_atom_type_description
_atom_type_scat_dispersion_real
_atom_type_scat_dispersion_imag
_atom_type_scat_source
C C 0.0033 0.0016 'International Tables Vol C Tables 4.2.6.8 and 6.1.1.4'
H H 0.0000 0.0000 'International Tables Vol C Tables 4.2.6.8 and 6.1.1.4'
N N 0.0061 0.0033 'International Tables Vol C Tables 4.2.6.8 and 6.1.1.4'
O O 0.0106 0.0060 'International Tables Vol C Tables 4.2.6.8 and 6.1.1.4'
Ru Ru -1.2594 0.8363 'International Tables Vol C Tables 4.2.6.8 and 6.1.1.4'
P P 0.1023 0.0942 'International Tables Vol C Tables 4.2.6.8 and 6.1.1.4'
Cl Cl 0.1484 0.1585 'International Tables Vol C Tables 4.2.6.8 and 6.1.1.4'
B B 0.0013 0.0007 'International Tables Vol C Tables 4.2.6.8 and 6.1.1.4'
F F 0.0171 0.0103 'International Tables Vol C Tables 4.2.6.8 and 6.1.1.4'

loop_
_geom_angle_atom_site_label_1
_geom_angle_atom_site_label_2
_geom_angle_atom_site_label_3
_geom_angle
N2 Ru01 N1 103.70(7)
N2 Ru01 Cl1 154.30(6)
N1 Ru01 Cl1 101.97(5)
N2 Ru01 P1 93.09(5)
N1 Ru01 P1 98.95(5)
Cl1 Ru01 P1 81.812(15)
N2 Ru01 P2 91.98(5)
N1 Ru01 P2 95.22(5)
Cl1 Ru01 P2 86.762(15)
P1 Ru01 P2 163.356(17)
C1 P1 C13 108.09(8)
C1 P1 C7 103.92(12)
C13 P1 C7 105.20(10)
C1 P1 C7' 102.1(4)
C13 P1 C7' 117.8(3)
C1 P1 Ru01 108.89(6)
C13 P1 Ru01 113.84(6)
C7 P1 Ru01 116.21(9)
C7' P1 Ru01 105.3(3)
C25 P2 C19 107.14(8)
C25 P2 C31 105.83(8)
C19 P2 C31 107.64(8)
C25 P2 Ru01 110.97(5)
C19 P2 Ru01 110.44(6)
C31 P2 Ru01 114.44(6)
O2 N2 Ru01 179.53(16)
O1 N1 Ru01 136.71(14)
C2 C1 C6 109.58(15)
C2 C1 P1 116.46(12)
C6 C1 P1 110.39(12)
C2 C1 H1 106.6
C6 C1 H1 106.6
P1 C1 H1 106.6
C3 C2 C1 109.79(15)
C3 C2 H2A 109.7
C1 C2 H2A 109.7
C3 C2 H2B 109.7
C1 C2 H2B 109.7
H2A C2 H2B 108.2
C2 C3 C4 112.06(15)
C2 C3 H3A 109.2
C4 C3 H3A 109.2
C2 C3 H3B 109.2
C4 C3 H3B 109.2
H3A C3 H3B 107.9
C5 C4 C3 110.85(16)
C5 C4 H4A 109.5
C3 C4 H4A 109.5
C5 C4 H4B 109.5
C3 C4 H4B 109.5
H4A C4 H4B 108.1
C6 C5 C4 111.07(15)
C6 C5 H5A 109.4
C4 C5 H5A 109.4
C6 C5 H5B 109.4
C4 C5 H5B 109.4
H5A C5 H5B 108.0
C5 C6 C1 111.66(14)
C5 C6 H6A 109.3
C1 C6 H6A 109.3
C5 C6 H6B 109.3
C1 C6 H6B 109.3
H6A C6 H6B 107.9
C18 C13 C14 111.37(15)
C18 C13 P1 115.26(12)
C14 C13 P1 112.42(12)
C18 C13 H13 105.6
C14 C13 H13 105.6
P1 C13 H13 105.6
C15 C14 C13 110.44(14)
C15 C14 H14A 109.6
C13 C14 H14A 109.6
C15 C14 H14B 109.6
C13 C14 H14B 109.6
H14A C14 H14B 108.1
C16 C15 C14 110.68(15)
C16 C15 H15A 109.5
C14 C15 H15A 109.5
C16 C15 H15B 109.5
C14 C15 H15B 109.5
H15A C15 H15B 108.1
C15 C16 C17 109.81(16)
C15 C16 H16A 109.7
C17 C16 H16A 109.7
C15 C16 H16B 109.7
C17 C16 H16B 109.7
H16A C16 H16B 108.2
C16 C17 C18 110.81(18)
C16 C17 H17A 109.5
C18 C17 H17A 109.5
C16 C17 H17B 109.5
C18 C17 H17B 109.5
H17A C17 H17B 108.1
C13 C18 C17 110.76(15)
C13 C18 H18A 109.5
C17 C18 H18A 109.5
C13 C18 H18B 109.5
C17 C18 H18B 109.5
H18A C18 H18B 108.1
C24 C19 C20 110.37(16)
C24 C19 P2 112.74(12)
C20 C19 P2 111.08(13)
C24 C19 H19 107.5
C20 C19 H19 107.5
P2 C19 H19 107.5
C21 C20 C19 111.38(16)
C21 C20 H20A 109.4
C19 C20 H20A 109.4
C21 C20 H20B 109.4
C19 C20 H20B 109.4
H20A C20 H20B 108.0
C22 C21 C20 110.35(15)
C22 C21 H21A 109.6
C20 C21 H21A 109.6
C22 C21 H21B 109.6
C20 C21 H21B 109.6
H21A C21 H21B 108.1
C21 C22 C23 110.62(17)
C21 C22 H22A 109.5
C23 C22 H22A 109.5
C21 C22 H22B 109.5
C23 C22 H22B 109.5
H22A C22 H22B 108.1
C22 C23 C24 112.00(17)
C22 C23 H23A 109.2
C24 C23 H23A 109.2
C22 C23 H23B 109.2
C24 C23 H23B 109.2
H23A C23 H23B 107.9
C19 C24 C23 110.47(14)
C19 C24 H24A 109.6
C23 C24 H24A 109.6
C19 C24 H24B 109.6
C23 C24 H24B 109.6
H24A C24 H24B 108.1
C30 C25 C26 111.04(15)
C30 C25 P2 114.44(12)
C26 C25 P2 112.57(12)
C30 C25 H25 106.0
C26 C25 H25 106.0
P2 C25 H25 106.0
C27 C26 C25 110.29(15)
C27 C26 H26A 109.6
C25 C26 H26A 109.6
C27 C26 H26B 109.6
C25 C26 H26B 109.6
H26A C26 H26B 108.1
C28 C27 C26 112.26(14)
C28 C27 H27A 109.2
C26 C27 H27A 109.2
C28 C27 H27B 109.2
C26 C27 H27B 109.2
H27A C27 H27B 107.9
C29 C28 C27 110.90(16)
C29 C28 H28A 109.5
C27 C28 H28A 109.5
C29 C28 H28B 109.5
C27 C28 H28B 109.5
H28A C28 H28B 108.0
C28 C29 C30 111.04(16)
C28 C29 H29A 109.4
C30 C29 H29A 109.4
C28 C29 H29B 109.4
C30 C29 H29B 109.4
H29A C29 H29B 108.0
C29 C30 C25 109.83(14)
C29 C30 H30A 109.7
C25 C30 H30A 109.7
C29 C30 H30B 109.7
C25 C30 H30B 109.7
H30A C30 H30B 108.2
C32 C31 C36 109.90(14)
C32 C31 P2 115.63(12)
C36 C31 P2 113.41(13)
C32 C31 H31 105.7
C36 C31 H31 105.7
P2 C31 H31 105.7
C31 C32 C33 110.76(15)
C31 C32 H32A 109.5
C33 C32 H32A 109.5
C31 C32 H32B 109.5
C33 C32 H32B 109.5
H32A C32 H32B 108.1
C34 C33 C32 111.47(19)
C34 C33 H33A 109.3
C32 C33 H33A 109.3
C34 C33 H33B 109.3
C32 C33 H33B 109.3
H33A C33 H33B 108.0
C35 C34 C33 111.02(16)
C35 C34 H34A 109.4
C33 C34 H34A 109.4
C35 C34 H34B 109.4
C33 C34 H34B 109.4
H34A C34 H34B 108.0
C34 C35 C36 111.54(16)
C34 C35 H35A 109.3
C36 C35 H35A 109.3
C34 C35 H35B 109.3
C36 C35 H35B 109.3
H35A C35 H35B 108.0
C35 C36 C31 109.54(17)
C35 C36 H36A 109.8
C31 C36 H36A 109.8
C35 C36 H36B 109.8
C31 C36 H36B 109.8
H36A C36 H36B 108.2
F2' B1 F3' 112.7(7)
F2' B1 F1 109.7(6)
F3' B1 F1 114.3(5)
F4 B1 F1 109.83(16)
F4 B1 F3 109.26(19)
F1 B1 F3 109.57(17)
F4 B1 F2 110.18(19)
F1 B1 F2 109.66(18)
F3 B1 F2 108.32(17)
F2' B1 F4' 106.8(6)
F3' B1 F4' 109.5(7)
F1 B1 F4' 103.2(4)
C12 C7 C8 110.8(2)
C12 C7 P1 111.6(2)
C8 C7 P1 115.6(2)
C12 C7 H7 106.0
C8 C7 H7 106.0
P1 C7 H7 106.0
C9 C8 C7 109.6(2)
C9 C8 H8A 109.8
C7 C8 H8A 109.8
C9 C8 H8B 109.8
C7 C8 H8B 109.8
H8A C8 H8B 108.2
C10 C9 C8 111.5(2)
C10 C9 H9A 109.3
C8 C9 H9A 109.3
C10 C9 H9B 109.3
C8 C9 H9B 109.3
H9A C9 H9B 108.0
C11 C10 C9 110.8(2)
C11 C10 H10A 109.5
C9 C10 H10A 109.5
C11 C10 H10B 109.5
C9 C10 H10B 109.5
H10A C10 H10B 108.1
C10 C11 C12 111.0(2)
C10 C11 H11A 109.4
C12 C11 H11A 109.4
C10 C11 H11B 109.4
C12 C11 H11B 109.4
H11A C11 H11B 108.0
C7 C12 C11 111.2(2)
C7 C12 H12A 109.4
C11 C12 H12A 109.4
C7 C12 H12B 109.4
C11 C12 H12B 109.4
H12A C12 H12B 108.0
C8' C7' C12' 109.6(8)
C8' C7' P1 116.2(6)
C12' C7' P1 114.3(8)
C8' C7' H7' 105.2
C12' C7' H7' 105.2
P1 C7' H7' 105.2
C9' C8' C7' 109.3(7)
C9' C8' H8'1 109.8
C7' C8' H8'1 109.8
C9' C8' H8'2 109.8
C7' C8' H8'2 109.8
H8'1 C8' H8'2 108.3
C8' C9' C10' 111.5(8)
C8' C9' H9'1 109.3
C10' C9' H9'1 109.3
C8' C9' H9'2 109.3
C10' C9' H9'2 109.3
H9'1 C9' H9'2 108.0
C9' C10' C11' 112.1(9)
C9' C10' H10C 109.2
C11' C10' H10C 109.2
C9' C10' H10D 109.2
C11' C10' H10D 109.2
H10C C10' H10D 107.9
C12' C11' C10' 112.8(7)
C12' C11' H11C 109.0
C10' C11' H11C 109.0
C12' C11' H11D 109.0
C10' C11' H11D 109.0
H11C C11' H11D 107.8
C11' C12' C7' 109.8(8)
C11' C12' H12C 109.7
C7' C12' H12C 109.7
C11' C12' H12D 109.7
C7' C12' H12D 109.7
H12C C12' H12D 108.2

loop_
_geom_bond_atom_site_label_1
_geom_bond_atom_site_label_2
_geom_bond_distance
Ru01 N2 1.7481(15)
Ru01 N1 1.8699(17)
Ru01 Cl1 2.3775(4)
Ru01 P1 2.4555(5)
Ru01 P2 2.4803(5)
P1 C1 1.8466(19)
P1 C13 1.8482(17)
P1 C7 1.848(3)
P1 C7' 1.864(12)
P2 C25 1.8453(17)
P2 C19 1.8468(19)
P2 C31 1.8649(18)
O2 N2 1.1607(19)
O1 N1 1.159(2)
C1 C2 1.534(2)
C1 C6 1.544(2)
C1 H1 0.9800
C2 C3 1.526(3)
C2 H2A 0.9700
C2 H2B 0.9700
C3 C4 1.532(3)
C3 H3A 0.9700
C3 H3B 0.9700
C4 C5 1.524(3)
C4 H4A 0.9700
C4 H4B 0.9700
C5 C6 1.522(3)
C5 H5A 0.9700
C5 H5B 0.9700
C6 H6A 0.9700
C6 H6B 0.9700
C13 C18 1.527(3)
C13 C14 1.539(2)
C13 H13 0.9800
C14 C15 1.532(2)
C14 H14A 0.9700
C14 H14B 0.9700
C15 C16 1.520(3)
C15 H15A 0.9700
C15 H15B 0.9700
C16 C17 1.535(3)
C16 H16A 0.9700
C16 H16B 0.9700
C17 C18 1.539(3)
C17 H17A 0.9700
C17 H17B 0.9700
C18 H18A 0.9700
C18 H18B 0.9700
C19 C24 1.534(3)
C19 C20 1.535(2)
C19 H19 0.9800
C20 C21 1.529(3)
C20 H20A 0.9700
C20 H20B 0.9700
C21 C22 1.523(3)
C21 H21A 0.9700
C21 H21B 0.9700
C22 C23 1.533(3)
C22 H22A 0.9700
C22 H22B 0.9700
C23 C24 1.535(3)
C23 H23A 0.9700
C23 H23B 0.9700
C24 H24A 0.9700
C24 H24B 0.9700
C25 C30 1.533(2)
C25 C26 1.538(3)
C25 H25 0.9800
C26 C27 1.534(2)
C26 H26A 0.9700
C26 H26B 0.9700
C27 C28 1.529(3)
C27 H27A 0.9700
C27 H27B 0.9700
C28 C29 1.526(3)
C28 H28A 0.9700
C28 H28B 0.9700
C29 C30 1.529(3)
C29 H29A 0.9700
C29 H29B 0.9700
C30 H30A 0.9700
C30 H30B 0.9700
C31 C32 1.534(3)
C31 C36 1.545(2)
C31 H31 0.9800
C32 C33 1.538(3)
C32 H32A 0.9700
C32 H32B 0.9700
C33 C34 1.521(3)
C33 H33A 0.9700
C33 H33B 0.9700
C34 C35 1.518(3)
C34 H34A 0.9700
C34 H34B 0.9700
C35 C36 1.534(3)
C35 H35A 0.9700
C35 H35B 0.9700
C36 H36A 0.9700
C36 H36B 0.9700
B1 F2' 1.299(12)
B1 F3' 1.314(11)
B1 F4 1.389(3)
B1 F1 1.400(2)
B1 F3 1.405(3)
B1 F2 1.405(3)
B1 F4' 1.471(11)
C7 C12 1.523(4)
C7 C8 1.539(4)
C7 H7 0.9800
C8 C9 1.535(3)
C8 H8A 0.9700
C8 H8B 0.9700
C9 C10 1.529(5)
C9 H9A 0.9700
C9 H9B 0.9700
C10 C11 1.526(5)
C10 H10A 0.9700
C10 H10B 0.9700
C11 C12 1.529(4)
C11 H11A 0.9700
C11 H11B 0.9700
C12 H12A 0.9700
C12 H12B 0.9700
C7' C8' 1.524(13)
C7' C12' 1.529(15)
C7' H7' 0.9800
C8' C9' 1.516(10)
C8' H8'1 0.9700
C8' H8'2 0.9700
C9' C10' 1.516(15)
C9' H9'1 0.9700
C9' H9'2 0.9700
C10' C11' 1.520(12)
C10' H10C 0.9700
C10' H10D 0.9700
C11' C12' 1.497(11)
C11' H11C 0.9700
C11' H11D 0.9700
C12' H12C 0.9700
C12' H12D 0.9700
